data_4109127
loop_
_publ_author_name
'Brad C. Bailey'
'Alison R. Fout'
'Hongjun Fan'
'John Tomaszewski'
'John C. Huffman'
'J. Brannon Gary'
'Marc J. A. Johnson'
'Daniel J. Mindiola'

_publ_section_title
;
 Snapshots of an Alkylidyne for Nitride Triple-Bond Metathesis
;
_journal_name_full 'Journal of the American Chemical Society'
_journal_page_first 2234
_journal_page_last 2235
_journal_paper_doi 10.1021/ja0689684
_journal_volume 129
_journal_year 2007
_chemical_formula_moiety 'C43 H66 N2 P2 Ti'
_chemical_formula_sum 'C43 H66 N2 P2 Ti'
_chemical_formula_weight 720.82
_chemical_name_systematic
; 
 ? 
;
_space_group_IT_number 2
_symmetry_cell_setting triclinic
_symmetry_space_group_name_Hall '-P 1'
_symmetry_space_group_name_H-M 'P -1'
_atom_sites_solution_hydrogens geom
_atom_sites_solution_primary direct
_atom_sites_solution_secondary difmap
_audit_creation_method SHELXL-97
_cell_angle_alpha 84.827(10)
_cell_angle_beta 86.286(11)
_cell_angle_gamma 75.697(11)
_cell_formula_units_Z 4
_cell_length_a 10.845(4)
_cell_length_b 11.766(5)
_cell_length_c 34.172(13)
_cell_measurement_reflns_used 995
_cell_measurement_temperature 126(2)
_cell_measurement_theta_max 27.36
_cell_measurement_theta_min 2.30
_cell_volume 4204(3)
_computing_cell_refinement 'SAINT (Bruker, 1999)'
_computing_data_collection 'SMART (Bruker, 1999)'
_computing_data_reduction 'SAINT (Bruker, 1999), XTEL (local program)'
_computing_structure_refinement 'SHELXL-97 (Sheldrick, 1997)'
_computing_structure_solution 'SHELXS-97 (Sheldrick, 1990)'
_diffrn_ambient_temperature 126(2)
_diffrn_detector 'CCD area detector'
_diffrn_detector_area_resol_mean 44.52
_diffrn_detector_type 'Bruker SMART 6000'
_diffrn_measured_fraction_theta_full 0.996
_diffrn_measured_fraction_theta_max 0.996
_diffrn_measurement_details '   0.30 degree frames measured for 30.17 seconds each'
_diffrn_measurement_device 'three-circle goniometer with fixed chi'
_diffrn_measurement_device_type 'Bruker Platform goniometer'
_diffrn_measurement_method '\w scans'
_diffrn_radiation_monochromator graphite
_diffrn_radiation_source 'fine-focus sealed tube'
_diffrn_radiation_type MoK\a
_diffrn_radiation_wavelength 0.71073
_diffrn_reflns_av_R_equivalents 0.2836
_diffrn_reflns_av_sigmaI/netI 0.2342
_diffrn_reflns_limit_h_max 14
_diffrn_reflns_limit_h_min -14
_diffrn_reflns_limit_k_max 15
_diffrn_reflns_limit_k_min -15
_diffrn_reflns_limit_l_max 44
_diffrn_reflns_limit_l_min -44
_diffrn_reflns_number 60005
_diffrn_reflns_theta_full 27.53
_diffrn_reflns_theta_max 27.53
_diffrn_reflns_theta_min 2.06
_diffrn_standards_decay_% 0.0
_exptl_absorpt_coefficient_mu 0.310
_exptl_absorpt_correction_type none
_exptl_crystal_colour orange
_exptl_crystal_density_diffrn 1.139
_exptl_crystal_description prism
_exptl_crystal_F_000 1560
_exptl_crystal_size_max 0.25
_exptl_crystal_size_mid 0.25
_exptl_crystal_size_min 0.20
_refine_diff_density_max 0.642
_refine_diff_density_min -0.562
_refine_diff_density_rms 0.074
_refine_ls_extinction_method none
_refine_ls_goodness_of_fit_ref 0.791
_refine_ls_hydrogen_treatment constr
_refine_ls_matrix_type full
_refine_ls_number_parameters 898
_refine_ls_number_reflns 19266
_refine_ls_number_restraints 0
_refine_ls_restrained_S_all 0.791
_refine_ls_R_factor_all 0.1735
_refine_ls_R_factor_gt 0.0730
_refine_ls_shift/su_max 0.019
_refine_ls_shift/su_mean 0.000
_refine_ls_structure_factor_coef Fsqd
_refine_ls_weighting_details 'calc w=1/[\s^2^(Fo^2^)+(0.0291P)^2^+0.0000P] where P=(Fo^2^+2Fc^2^)/3'
_refine_ls_weighting_scheme calc
_refine_ls_wR_factor_gt 0.1156
_refine_ls_wR_factor_ref 0.1442
_reflns_number_gt 7672
_reflns_number_total 19266
_reflns_threshold_expression >2sigma(I)
_cod_data_source_file ja0689684si20061214_062327.cif
_cod_data_source_block 05093
_cod_original_sg_symbol_Hall '-P 1  '
_cod_original_sg_symbol_H-M 'P -1 '
_cod_database_code 4109127

loop_
_symmetry_equiv_pos_as_xyz
'x, y, z'
'-x, -y, -z'

loop_
_atom_site_label
_atom_site_type_symbol
_atom_site_fract_x
_atom_site_fract_y
_atom_site_fract_z
_atom_site_U_iso_or_equiv
_atom_site_adp_type
_atom_site_occupancy
_atom_site_symmetry_multiplicity
_atom_site_calc_flag
_atom_site_refinement_flags
Ti1 Ti 0.52199(7) 0.99593(6) 0.38274(2) 0.01819(17) Uani 1 1 d .
Ti49 Ti 0.98319(7) 0.48508(6) 0.11732(2) 0.01874(17) Uani 1 1 d .
P2 P 0.44462(10) 0.80496(9) 0.37977(3) 0.0200(2) Uani 1 1 d .
P18 P 0.47101(10) 1.21325(9) 0.40058(3) 0.0188(2) Uani 1 1 d .
P50 P 1.06516(11) 0.67125(9) 0.12429(3) 0.0245(3) Uani 1 1 d .
P66 P 1.02871(10) 0.27281(9) 0.09472(3) 0.0215(2) Uani 1 1 d .
N10 N 0.3391(3) 1.0246(3) 0.41334(9) 0.0185(7) Uani 1 1 d .
N36 N 0.5501(3) 1.0154(3) 0.33219(10) 0.0242(8) Uani 1 1 d .
N58 N 1.1655(3) 0.4580(3) 0.08666(9) 0.0195(7) Uani 1 1 d .
N84 N 0.9545(3) 0.4583(3) 0.16765(10) 0.0231(8) Uani 1 1 d .
C3 C 0.3364(4) 0.8175(3) 0.42266(11) 0.0200(9) Uani 1 1 d .
C4 C 0.2970(4) 0.7243(3) 0.44409(12) 0.0241(9) Uani 1 1 d .
H14 H 0.3235 0.6479 0.4348 0.029 Uiso 1 1 calc R
C5 C 0.2217(4) 0.7395(4) 0.47784(12) 0.0279(10) Uani 1 1 d .
C6 C 0.1773(5) 0.6384(4) 0.50063(14) 0.0416(13) Uani 1 1 d .
H57A H 0.2147 0.5652 0.4881 0.062 Uiso 1 1 calc R
H57B H 0.0842 0.6545 0.5007 0.062 Uiso 1 1 calc R
H57C H 0.2044 0.6303 0.5278 0.062 Uiso 1 1 calc R
C7 C 0.1862(4) 0.8529(4) 0.49094(12) 0.0268(10) Uani 1 1 d .
H27 H 0.1353 0.8659 0.5146 0.032 Uiso 1 1 calc R
C8 C 0.2231(4) 0.9462(4) 0.47036(12) 0.0254(10) Uani 1 1 d .
H11 H 0.1981 1.0217 0.4803 0.031 Uiso 1 1 calc R
C9 C 0.2968(4) 0.9323(3) 0.43510(12) 0.0197(9) Uani 1 1 d .
C11 C 0.2534(4) 1.1368(3) 0.41155(11) 0.0186(9) Uani 1 1 d .
C12 C 0.1196(4) 1.1529(4) 0.41287(12) 0.0238(9) Uani 1 1 d .
H12 H 0.0843 1.0862 0.4151 0.029 Uiso 1 1 calc R
C13 C 0.0398(4) 1.2639(4) 0.41095(12) 0.0272(10) Uani 1 1 d .
H23 H -0.0496 1.2715 0.4123 0.033 Uiso 1 1 calc R
C14 C 0.0845(4) 1.3652(4) 0.40710(12) 0.0273(10) Uani 1 1 d .
C15 C -0.0044(4) 1.4867(4) 0.40656(14) 0.0394(12) Uani 1 1 d .
H54A H -0.0803 1.4877 0.3924 0.059 Uiso 1 1 calc R
H54B H 0.0392 1.5442 0.3933 0.059 Uiso 1 1 calc R
H54C H -0.0295 1.5069 0.4336 0.059 Uiso 1 1 calc R
C16 C 0.2159(4) 1.3501(3) 0.40413(12) 0.0242(9) Uani 1 1 d .
H21 H 0.2497 1.4177 0.4010 0.029 Uiso 1 1 calc R
C17 C 0.2998(4) 1.2386(3) 0.40560(11) 0.0180(8) Uani 1 1 d .
C19 C 0.5477(4) 0.6540(3) 0.38464(13) 0.0280(10) Uani 1 1 d .
H19 H 0.4926 0.5971 0.3856 0.034 Uiso 1 1 calc R
C20 C 0.6225(4) 0.6312(4) 0.42218(13) 0.0318(11) Uani 1 1 d .
H29A H 0.6725 0.5494 0.4243 0.048 Uiso 1 1 calc R
H29B H 0.5630 0.6454 0.4451 0.048 Uiso 1 1 calc R
H29C H 0.6798 0.6842 0.4212 0.048 Uiso 1 1 calc R
C21 C 0.6384(4) 0.6356(4) 0.34766(13) 0.0378(12) Uani 1 1 d .
H52A H 0.6835 0.6986 0.3439 0.057 Uiso 1 1 calc R
H52B H 0.5888 0.6370 0.3246 0.057 Uiso 1 1 calc R
H52C H 0.7002 0.5594 0.3511 0.057 Uiso 1 1 calc R
C22 C 0.3465(4) 0.8080(4) 0.33697(12) 0.0297(10) Uani 1 1 d .
H39 H 0.4026 0.8105 0.3127 0.036 Uiso 1 1 calc R
C23 C 0.2908(5) 0.6998(4) 0.33660(14) 0.0467(14) Uani 1 1 d .
H58A H 0.2424 0.6902 0.3614 0.070 Uiso 1 1 calc R
H58B H 0.3603 0.6294 0.3336 0.070 Uiso 1 1 calc R
H58C H 0.2343 0.7108 0.3146 0.070 Uiso 1 1 calc R
C24 C 0.2407(4) 0.9212(4) 0.33533(13) 0.0384(12) Uani 1 1 d .
H43A H 0.1939 0.9272 0.3113 0.058 Uiso 1 1 calc R
H43B H 0.2781 0.9891 0.3352 0.058 Uiso 1 1 calc R
H43C H 0.1822 0.9201 0.3584 0.058 Uiso 1 1 calc R
C25 C 0.5225(4) 1.2431(3) 0.44875(11) 0.0230(9) Uani 1 1 d .
H22 H 0.6177 1.2197 0.4480 0.028 Uiso 1 1 calc R
C26 C 0.4749(4) 1.1651(4) 0.48143(12) 0.0313(11) Uani 1 1 d .
H40A H 0.5084 1.1754 0.5065 0.047 Uiso 1 1 calc R
H40B H 0.5042 1.0826 0.4754 0.047 Uiso 1 1 calc R
H40C H 0.3816 1.1872 0.4834 0.047 Uiso 1 1 calc R
C27 C 0.4815(4) 1.3721(4) 0.45808(13) 0.0343(11) Uani 1 1 d .
H63A H 0.3884 1.3985 0.4583 0.052 Uiso 1 1 calc R
H63B H 0.5187 1.4201 0.4380 0.052 Uiso 1 1 calc R
H63C H 0.5111 1.3803 0.4839 0.052 Uiso 1 1 calc R
C28 C 0.5015(4) 1.3313(3) 0.36460(12) 0.0255(10) Uani 1 1 d .
H28 H 0.4618 1.4089 0.3754 0.031 Uiso 1 1 calc R
C29 C 0.6451(4) 1.3192(4) 0.35877(14) 0.0406(12) Uani 1 1 d .
H68A H 0.6862 1.2411 0.3501 0.061 Uiso 1 1 calc R
H68B H 0.6798 1.3292 0.3837 0.061 Uiso 1 1 calc R
H68C H 0.6613 1.3796 0.3388 0.061 Uiso 1 1 calc R
C30 C 0.4430(5) 1.3278(4) 0.32586(12) 0.0371(11) Uani 1 1 d .
H47A H 0.4643 1.3882 0.3068 0.056 Uiso 1 1 calc R
H47B H 0.3502 1.3427 0.3298 0.056 Uiso 1 1 calc R
H47C H 0.4764 1.2501 0.3158 0.056 Uiso 1 1 calc R
C31 C 0.6920(4) 0.9355(4) 0.41402(13) 0.0320(11) Uani 1 1 d .
H49A H 0.6830 0.9922 0.4344 0.038 Uiso 1 1 calc R
H49B H 0.6822 0.8612 0.4284 0.038 Uiso 1 1 calc R
C32 C 0.8317(4) 0.9104(4) 0.40149(13) 0.0269(10) Uani 1 1 d .
C33 C 0.8697(5) 0.8089(4) 0.37459(16) 0.0495(14) Uani 1 1 d .
H73A H 0.8645 0.7352 0.3897 0.074 Uiso 1 1 calc R
H73B H 0.9572 0.8027 0.3641 0.074 Uiso 1 1 calc R
H73C H 0.8118 0.8238 0.3528 0.074 Uiso 1 1 calc R
C34 C 0.8596(5) 1.0203(4) 0.37860(15) 0.0466(13) Uani 1 1 d .
H45A H 0.8046 1.0431 0.3561 0.070 Uiso 1 1 calc R
H45B H 0.9490 1.0032 0.3691 0.070 Uiso 1 1 calc R
H45C H 0.8431 1.0849 0.3959 0.070 Uiso 1 1 calc R
C35 C 0.9192(5) 0.8802(5) 0.43634(14) 0.0490(14) Uani 1 1 d .
H65A H 0.9048 0.9482 0.4521 0.073 Uiso 1 1 calc R
H65B H 1.0083 0.8601 0.4265 0.073 Uiso 1 1 calc R
H65C H 0.9006 0.8131 0.4527 0.073 Uiso 1 1 calc R
C37 C 0.5686(4) 1.0250(4) 0.29145(13) 0.0296(10) Uani 1 1 d .
C38 C 0.7076(4) 1.0032(4) 0.27827(13) 0.0351(11) Uani 1 1 d .
C39 C 0.7866(5) 0.8915(5) 0.27701(16) 0.0570(16) Uani 1 1 d .
H81 H 0.7522 0.8248 0.2828 0.068 Uiso 1 1 calc R
C40 C 0.9192(6) 0.8752(6) 0.26708(15) 0.0612(17) Uani 1 1 d .
H87 H 0.9739 0.7986 0.2668 0.073 Uiso 1 1 calc R
C41 C 0.9646(6) 0.9712(6) 0.25816(15) 0.0609(18) Uani 1 1 d .
H78 H 1.0522 0.9614 0.2506 0.073 Uiso 1 1 calc R
C42 C 0.8889(6) 1.0823(6) 0.25968(16) 0.0650(19) Uani 1 1 d .
H79 H 0.9234 1.1488 0.2533 0.078 Uiso 1 1 calc R
C43 C 0.7639(6) 1.0966(5) 0.27042(15) 0.0594(17) Uani 1 1 d .
H71 H 0.7127 1.1741 0.2727 0.071 Uiso 1 1 calc R
C44 C 0.4723(5) 1.0526(4) 0.26703(13) 0.0387(12) Uani 1 1 d .
H44 H 0.3908 1.0684 0.2803 0.046 Uiso 1 1 calc R
C45 C 0.4659(5) 1.0641(5) 0.22208(15) 0.0501(14) Uani 1 1 d .
C46 C 0.5882(5) 1.0182(7) 0.19997(16) 0.094(3) Uani 1 1 d .
H89A H 0.5714 1.0130 0.1724 0.141 Uiso 1 1 calc R
H89B H 0.6295 0.9399 0.2116 0.141 Uiso 1 1 calc R
H89C H 0.6442 1.0715 0.2013 0.141 Uiso 1 1 calc R
C47 C 0.3768(7) 0.9892(7) 0.21220(19) 0.097(3) Uani 1 1 d .
H2A H 0.3793 0.9845 0.1837 0.146 Uiso 1 1 calc R
H2B H 0.2897 1.0252 0.2215 0.146 Uiso 1 1 calc R
H2C H 0.4045 0.9099 0.2252 0.146 Uiso 1 1 calc R
C48 C 0.4132(8) 1.1920(6) 0.20827(18) 0.117(3) Uani 1 1 d .
H98A H 0.4709 1.2388 0.2151 0.175 Uiso 1 1 calc R
H98B H 0.3291 1.2209 0.2211 0.175 Uiso 1 1 calc R
H98C H 0.4056 1.1992 0.1797 0.175 Uiso 1 1 calc R
C51 C 1.1702(4) 0.6652(3) 0.08126(12) 0.0222(9) Uani 1 1 d .
C52 C 1.2092(4) 0.7597(4) 0.06039(12) 0.0286(10) Uani 1 1 d .
H25 H 1.1841 0.8347 0.0707 0.034 Uiso 1 1 calc R
C53 C 1.2814(4) 0.7495(4) 0.02594(13) 0.0296(10) Uani 1 1 d .
C54 C 1.3235(5) 0.8531(4) 0.00420(14) 0.0420(13) Uani 1 1 d .
H67A H 1.2714 0.8817 -0.0187 0.063 Uiso 1 1 calc R
H67B H 1.4132 0.8279 -0.0045 0.063 Uiso 1 1 calc R
H67C H 1.3129 0.9163 0.0218 0.063 Uiso 1 1 calc R
C55 C 1.3181(4) 0.6375(4) 0.01124(13) 0.0310(11) Uani 1 1 d .
H48 H 1.3685 0.6273 -0.0126 0.037 Uiso 1 1 calc R
C56 C 1.2820(4) 0.5422(4) 0.03087(12) 0.0260(10) Uani 1 1 d .
H20 H 1.3076 0.4679 0.0200 0.031 Uiso 1 1 calc R
C57 C 1.2087(4) 0.5518(3) 0.06629(12) 0.0235(9) Uani 1 1 d .
C59 C 1.2497(4) 0.3456(4) 0.08659(12) 0.0229(9) Uani 1 1 d .
C60 C 1.3834(4) 0.3268(4) 0.08568(13) 0.0318(11) Uani 1 1 d .
H35 H 1.4203 0.3924 0.0847 0.038 Uiso 1 1 calc R
C61 C 1.4611(4) 0.2150(4) 0.08623(14) 0.0384(12) Uani 1 1 d .
H36 H 1.5508 0.2058 0.0852 0.046 Uiso 1 1 calc R
C62 C 1.4145(4) 0.1163(4) 0.08822(14) 0.0364(12) Uani 1 1 d .
C63 C 1.5011(5) -0.0076(4) 0.08762(16) 0.0528(15) Uani 1 1 d .
H82A H 1.5256 -0.0257 0.0603 0.079 Uiso 1 1 calc R
H82B H 1.4556 -0.0646 0.1001 0.079 Uiso 1 1 calc R
H82C H 1.5777 -0.0121 0.1020 0.079 Uiso 1 1 calc R
C64 C 1.2832(4) 0.1322(4) 0.09054(13) 0.0307(11) Uani 1 1 d .
H41 H 1.2485 0.0651 0.0925 0.037 Uiso 1 1 calc R
C65 C 1.2000(4) 0.2445(3) 0.09008(12) 0.0236(9) Uani 1 1 d .
C67 C 0.9679(5) 0.8232(4) 0.12372(14) 0.0381(12) Uani 1 1 d .
H33 H 1.0266 0.8768 0.1235 0.046 Uiso 1 1 calc R
C68 C 0.8893(5) 0.8573(4) 0.08753(15) 0.0456(14) Uani 1 1 d .
H59A H 0.8281 0.8082 0.0878 0.068 Uiso 1 1 calc R
H59B H 0.9456 0.8456 0.0639 0.068 Uiso 1 1 calc R
H59C H 0.8432 0.9402 0.0875 0.068 Uiso 1 1 calc R
C69 C 0.8832(5) 0.8369(4) 0.16194(16) 0.0538(15) Uani 1 1 d .
H61A H 0.8264 0.9160 0.1612 0.081 Uiso 1 1 calc R
H61B H 0.9371 0.8252 0.1846 0.081 Uiso 1 1 calc R
H61C H 0.8322 0.7783 0.1643 0.081 Uiso 1 1 calc R
C70 C 1.1667(5) 0.6573(4) 0.16732(13) 0.0376(12) Uani 1 1 d .
H46 H 1.1108 0.6542 0.1916 0.045 Uiso 1 1 calc R
C71 C 1.2285(5) 0.7601(5) 0.16929(17) 0.0628(17) Uani 1 1 d .
H83A H 1.2862 0.7433 0.1911 0.094 Uiso 1 1 calc R
H83B H 1.1622 0.8320 0.1734 0.094 Uiso 1 1 calc R
H83C H 1.2768 0.7710 0.1446 0.094 Uiso 1 1 calc R
C72 C 1.2677(5) 0.5408(5) 0.16746(14) 0.0479(14) Uani 1 1 d .
H70A H 1.3263 0.5422 0.1444 0.072 Uiso 1 1 calc R
H70B H 1.2262 0.4760 0.1666 0.072 Uiso 1 1 calc R
H70C H 1.3155 0.5294 0.1915 0.072 Uiso 1 1 calc R
C73 C 0.9774(4) 0.2522(4) 0.04548(12) 0.0265(10) Uani 1 1 d .
H31 H 0.8822 0.2773 0.0461 0.032 Uiso 1 1 calc R
C74 C 1.0267(4) 0.3333(4) 0.01444(12) 0.0322(11) Uani 1 1 d .
H44A H 1.1199 0.3087 0.0121 0.048 Uiso 1 1 calc R
H44B H 1.0004 0.4143 0.0221 0.048 Uiso 1 1 calc R
H44C H 0.9915 0.3290 -0.0109 0.048 Uiso 1 1 calc R
C75 C 1.0156(5) 0.1259(4) 0.03350(14) 0.0410(12) Uani 1 1 d .
H53A H 0.9801 0.1224 0.0081 0.061 Uiso 1 1 calc R
H53B H 0.9826 0.0745 0.0535 0.061 Uiso 1 1 calc R
H53C H 1.1087 0.0998 0.0312 0.061 Uiso 1 1 calc R
C76 C 0.9941(5) 0.1510(4) 0.12787(13) 0.0368(12) Uani 1 1 d .
H51 H 1.0325 0.0752 0.1158 0.044 Uiso 1 1 calc R
C77 C 1.0518(5) 0.1472(4) 0.16709(14) 0.0568(16) Uani 1 1 d .
H64A H 1.0162 0.2217 0.1790 0.085 Uiso 1 1 calc R
H64B H 1.1444 0.1352 0.1633 0.085 Uiso 1 1 calc R
H64C H 1.0325 0.0823 0.1844 0.085 Uiso 1 1 calc R
C78 C 0.8510(5) 0.1656(4) 0.13311(17) 0.0591(17) Uani 1 1 d .
H74A H 0.8331 0.1025 0.1516 0.089 Uiso 1 1 calc R
H74B H 0.8160 0.1617 0.1077 0.089 Uiso 1 1 calc R
H74C H 0.8117 0.2419 0.1434 0.089 Uiso 1 1 calc R
C79 C 0.8149(4) 0.5580(4) 0.08674(13) 0.0325(11) Uani 1 1 d .
H66A H 0.8269 0.6348 0.0750 0.039 Uiso 1 1 calc R
H66B H 0.8229 0.5083 0.0644 0.039 Uiso 1 1 calc R
C80 C 0.6740(4) 0.5835(4) 0.09873(13) 0.0304(10) Uani 1 1 d .
C81 C 0.6425(5) 0.4672(5) 0.11470(17) 0.0582(16) Uani 1 1 d .
H86A H 0.6904 0.4362 0.1383 0.087 Uiso 1 1 calc R
H86B H 0.6660 0.4103 0.0946 0.087 Uiso 1 1 calc R
H86C H 0.5510 0.4811 0.1214 0.087 Uiso 1 1 calc R
C82 C 0.5883(5) 0.6354(6) 0.06461(16) 0.076(2) Uani 1 1 d .
H77A H 0.4990 0.6440 0.0735 0.114 Uiso 1 1 calc R
H77B H 0.6087 0.5829 0.0432 0.114 Uiso 1 1 calc R
H77C H 0.6021 0.7127 0.0552 0.114 Uiso 1 1 calc R
C83 C 0.6418(5) 0.6677(4) 0.13156(15) 0.0462(13) Uani 1 1 d .
H50A H 0.6930 0.6336 0.1542 0.069 Uiso 1 1 calc R
H50B H 0.5511 0.6805 0.1394 0.069 Uiso 1 1 calc R
H50C H 0.6605 0.7431 0.1221 0.069 Uiso 1 1 calc R
C84 C 0.9136(5) 0.3928(5) 0.29995(14) 0.0540(15) Uani 1 1 d .
H84A H 0.8541 0.4698 0.2954 0.081 Uiso 1 1 calc R
H84B H 0.9282 0.3764 0.3281 0.081 Uiso 1 1 calc R
H84C H 0.8774 0.3319 0.2908 0.081 Uiso 1 1 calc R
C85 C 0.9359(4) 0.4493(4) 0.20853(13) 0.0298(10) Uani 1 1 d .
C86 C 0.7991(4) 0.4950(4) 0.22169(13) 0.0325(11) Uani 1 1 d .
C87 C 0.7116(5) 0.4276(4) 0.22068(14) 0.0421(13) Uani 1 1 d .
H56 H 0.7389 0.3502 0.2122 0.051 Uiso 1 1 calc R
C88 C 0.5852(5) 0.4710(6) 0.23175(15) 0.0547(16) Uani 1 1 d .
H76 H 0.5271 0.4224 0.2320 0.066 Uiso 1 1 calc R
C89 C 0.5435(5) 0.5840(6) 0.24235(15) 0.0602(18) Uani 1 1 d .
H1 H 0.4562 0.6137 0.2496 0.072 Uiso 1 1 calc R
C90 C 0.6276(5) 0.6556(5) 0.24256(14) 0.0527(15) Uani 1 1 d .
H80 H 0.5981 0.7345 0.2494 0.063 Uiso 1 1 calc R
C92 C 1.0325(4) 0.4058(4) 0.23292(14) 0.0380(12) Uani 1 1 d .
H92 H 1.1124 0.3776 0.2196 0.046 Uiso 1 1 calc R
C93 C 1.0388(5) 0.3931(4) 0.27757(13) 0.0404(12) Uani 1 1 d .
C94 C 1.1320(5) 0.2749(5) 0.28939(15) 0.0547(15) Uani 1 1 d .
H62A H 1.1411 0.2672 0.3179 0.082 Uiso 1 1 calc R
H62B H 1.2153 0.2722 0.2760 0.082 Uiso 1 1 calc R
H62C H 1.0990 0.2101 0.2818 0.082 Uiso 1 1 calc R
C95 C 0.7550(5) 0.6108(4) 0.23267(14) 0.0462(13) Uani 1 1 d .
H72 H 0.8134 0.6589 0.2333 0.055 Uiso 1 1 calc R
C96 C 1.0921(6) 0.4952(5) 0.28957(15) 0.0647(18) Uani 1 1 d .
H85A H 1.0260 0.5690 0.2872 0.097 Uiso 1 1 calc R
H85B H 1.1659 0.5023 0.2722 0.097 Uiso 1 1 calc R
H85C H 1.1181 0.4789 0.3169 0.097 Uiso 1 1 calc R

loop_
_atom_site_aniso_label
_atom_site_aniso_U_11
_atom_site_aniso_U_22
_atom_site_aniso_U_33
_atom_site_aniso_U_23
_atom_site_aniso_U_13
_atom_site_aniso_U_12
Ti1 0.0166(4) 0.0174(4) 0.0207(4) -0.0004(3) -0.0002(3) -0.0048(3)
Ti49 0.0175(4) 0.0184(4) 0.0205(4) -0.0026(3) -0.0007(3) -0.0043(3)
P2 0.0224(6) 0.0186(5) 0.0205(6) -0.0029(4) -0.0003(5) -0.0074(4)
P18 0.0187(6) 0.0165(5) 0.0218(6) 0.0014(4) -0.0020(5) -0.0060(4)
P50 0.0270(7) 0.0233(6) 0.0263(6) -0.0083(5) 0.0054(5) -0.0110(5)
P66 0.0245(6) 0.0157(5) 0.0243(6) -0.0004(4) 0.0004(5) -0.0056(4)
N10 0.0191(19) 0.0117(16) 0.0249(19) -0.0014(14) 0.0002(15) -0.0046(13)
N36 0.026(2) 0.0190(18) 0.028(2) -0.0026(15) -0.0037(17) -0.0067(15)
N58 0.0158(18) 0.0192(17) 0.0250(19) -0.0065(14) 0.0003(15) -0.0057(14)
N84 0.023(2) 0.0256(18) 0.0219(18) -0.0033(15) 0.0004(16) -0.0074(15)
C3 0.018(2) 0.028(2) 0.015(2) -0.0024(17) -0.0016(17) -0.0078(17)
C4 0.023(2) 0.018(2) 0.033(2) -0.0010(18) -0.004(2) -0.0079(17)
C5 0.031(3) 0.030(2) 0.024(2) 0.0038(19) -0.001(2) -0.013(2)
C6 0.045(3) 0.033(3) 0.045(3) 0.006(2) 0.015(3) -0.013(2)
C7 0.026(3) 0.033(2) 0.021(2) 0.0015(19) 0.001(2) -0.0079(19)
C8 0.026(3) 0.025(2) 0.026(2) -0.0048(18) -0.002(2) -0.0061(18)
C9 0.014(2) 0.024(2) 0.023(2) -0.0009(17) -0.0053(18) -0.0070(16)
C11 0.020(2) 0.021(2) 0.016(2) -0.0022(16) -0.0016(18) -0.0064(17)
C12 0.018(2) 0.026(2) 0.027(2) -0.0020(18) -0.0044(19) -0.0041(17)
C13 0.015(2) 0.036(3) 0.028(2) -0.002(2) 0.0004(19) -0.0025(18)
C14 0.023(2) 0.028(2) 0.023(2) 0.0027(19) 0.0005(19) 0.0069(18)
C15 0.032(3) 0.031(3) 0.047(3) 0.001(2) 0.000(2) 0.007(2)
C16 0.029(3) 0.019(2) 0.023(2) 0.0026(17) -0.0060(19) -0.0045(18)
C17 0.016(2) 0.018(2) 0.021(2) -0.0006(16) -0.0062(17) -0.0036(16)
C19 0.028(2) 0.013(2) 0.043(3) -0.0087(19) 0.005(2) -0.0043(17)
C20 0.026(3) 0.024(2) 0.042(3) 0.004(2) -0.005(2) -0.0029(18)
C21 0.044(3) 0.029(2) 0.040(3) -0.008(2) 0.006(2) -0.007(2)
C22 0.031(3) 0.040(3) 0.021(2) -0.0028(19) -0.004(2) -0.013(2)
C23 0.054(3) 0.050(3) 0.045(3) -0.010(3) -0.021(3) -0.023(3)
C24 0.037(3) 0.051(3) 0.031(3) 0.001(2) -0.018(2) -0.014(2)
C25 0.024(2) 0.025(2) 0.023(2) -0.0037(18) -0.0052(19) -0.0089(18)
C26 0.041(3) 0.035(3) 0.019(2) -0.0013(19) -0.004(2) -0.011(2)
C27 0.047(3) 0.032(3) 0.027(2) -0.006(2) -0.008(2) -0.012(2)
C28 0.029(2) 0.018(2) 0.030(2) 0.0013(18) -0.001(2) -0.0075(17)
C29 0.040(3) 0.036(3) 0.049(3) 0.003(2) 0.009(2) -0.020(2)
C30 0.050(3) 0.034(3) 0.025(2) 0.009(2) 0.002(2) -0.010(2)
C31 0.030(3) 0.021(2) 0.045(3) -0.006(2) -0.001(2) -0.0045(19)
C32 0.019(2) 0.027(2) 0.033(3) -0.0037(19) -0.005(2) -0.0014(18)
C33 0.036(3) 0.052(3) 0.063(4) -0.019(3) 0.009(3) -0.013(2)
C34 0.033(3) 0.051(3) 0.058(3) 0.001(3) 0.002(3) -0.017(2)
C35 0.041(3) 0.059(4) 0.044(3) 0.000(3) -0.004(3) -0.008(3)
C37 0.030(3) 0.030(2) 0.030(3) -0.002(2) 0.000(2) -0.010(2)
C38 0.032(3) 0.051(3) 0.025(3) -0.003(2) 0.002(2) -0.015(2)
C39 0.058(4) 0.047(3) 0.058(4) 0.001(3) 0.028(3) -0.008(3)
C40 0.051(4) 0.077(4) 0.040(3) 0.010(3) 0.000(3) 0.009(3)
C41 0.039(4) 0.111(6) 0.032(3) 0.019(3) -0.013(3) -0.023(4)
C42 0.064(4) 0.111(6) 0.040(3) -0.020(4) 0.013(3) -0.059(4)
C43 0.070(4) 0.083(4) 0.046(3) -0.030(3) 0.029(3) -0.057(3)
C44 0.036(3) 0.051(3) 0.029(3) -0.006(2) -0.001(2) -0.011(2)
C45 0.039(3) 0.075(4) 0.032(3) -0.002(3) -0.007(3) -0.004(3)
C46 0.045(4) 0.200(8) 0.029(3) -0.019(4) -0.001(3) -0.010(4)
C47 0.113(6) 0.135(7) 0.061(5) -0.006(4) -0.042(5) -0.054(5)
C48 0.209(10) 0.074(5) 0.038(4) 0.008(3) 0.012(5) 0.012(5)
C51 0.022(2) 0.027(2) 0.021(2) -0.0019(17) -0.0008(18) -0.0113(18)
C52 0.031(3) 0.025(2) 0.032(3) -0.0074(19) 0.004(2) -0.0112(19)
C53 0.025(3) 0.037(3) 0.030(3) 0.001(2) 0.000(2) -0.015(2)
C54 0.047(3) 0.042(3) 0.043(3) -0.003(2) 0.004(3) -0.022(2)
C55 0.027(3) 0.044(3) 0.025(2) -0.008(2) 0.008(2) -0.015(2)
C56 0.024(3) 0.031(2) 0.026(2) -0.0098(19) 0.003(2) -0.0118(19)
C57 0.018(2) 0.026(2) 0.029(2) -0.0080(18) -0.0029(19) -0.0070(17)
C59 0.019(2) 0.029(2) 0.020(2) -0.0059(18) -0.0054(19) -0.0024(17)
C60 0.023(3) 0.043(3) 0.031(3) -0.012(2) -0.005(2) -0.008(2)
C61 0.019(3) 0.055(3) 0.036(3) -0.015(2) -0.008(2) 0.007(2)
C62 0.030(3) 0.041(3) 0.030(3) -0.009(2) -0.004(2) 0.012(2)
C63 0.042(3) 0.048(3) 0.050(3) -0.008(3) -0.008(3) 0.025(2)
C64 0.035(3) 0.022(2) 0.031(3) -0.0039(19) -0.005(2) 0.0029(19)
C65 0.025(2) 0.022(2) 0.022(2) -0.0019(17) -0.0044(19) -0.0022(17)
C67 0.048(3) 0.023(2) 0.047(3) -0.011(2) 0.017(2) -0.018(2)
C68 0.047(3) 0.020(2) 0.065(4) 0.001(2) 0.017(3) -0.005(2)
C69 0.060(4) 0.027(3) 0.075(4) -0.019(3) 0.036(3) -0.014(2)
C70 0.043(3) 0.052(3) 0.026(2) -0.012(2) -0.004(2) -0.025(2)
C71 0.071(4) 0.070(4) 0.066(4) -0.028(3) -0.006(3) -0.043(3)
C72 0.038(3) 0.075(4) 0.036(3) -0.002(3) -0.009(2) -0.023(3)
C73 0.023(2) 0.027(2) 0.031(2) -0.0091(19) -0.007(2) -0.0068(18)
C74 0.041(3) 0.032(3) 0.025(2) 0.001(2) -0.006(2) -0.013(2)
C75 0.053(3) 0.031(3) 0.043(3) -0.009(2) -0.009(3) -0.013(2)
C76 0.058(3) 0.017(2) 0.034(3) 0.0063(19) 0.009(2) -0.012(2)
C77 0.080(4) 0.036(3) 0.039(3) 0.015(2) 0.016(3) 0.003(3)
C78 0.064(4) 0.038(3) 0.082(4) -0.013(3) 0.037(3) -0.032(3)
C79 0.031(3) 0.030(2) 0.037(3) -0.007(2) 0.001(2) -0.007(2)
C80 0.022(3) 0.038(3) 0.029(3) -0.007(2) -0.001(2) -0.003(2)
C81 0.045(4) 0.072(4) 0.071(4) -0.031(3) 0.018(3) -0.036(3)
C82 0.039(4) 0.123(6) 0.048(4) -0.033(4) -0.016(3) 0.027(3)
C83 0.039(3) 0.048(3) 0.050(3) -0.015(3) 0.004(3) -0.007(2)
C84 0.046(3) 0.084(4) 0.027(3) 0.002(3) -0.004(3) -0.008(3)
C85 0.032(3) 0.027(2) 0.032(3) -0.003(2) -0.001(2) -0.011(2)
C86 0.037(3) 0.039(3) 0.021(2) 0.002(2) -0.003(2) -0.010(2)
C87 0.041(3) 0.049(3) 0.041(3) -0.006(2) 0.004(2) -0.020(2)
C88 0.039(3) 0.095(5) 0.040(3) -0.007(3) -0.002(3) -0.036(3)
C89 0.029(3) 0.111(6) 0.030(3) -0.015(3) -0.002(3) 0.004(3)
C90 0.051(4) 0.054(3) 0.037(3) 0.007(3) 0.006(3) 0.011(3)
C92 0.029(3) 0.048(3) 0.035(3) -0.003(2) -0.002(2) -0.005(2)
C93 0.044(3) 0.051(3) 0.025(2) -0.003(2) -0.005(2) -0.008(2)
C94 0.056(4) 0.061(4) 0.044(3) -0.001(3) -0.019(3) -0.004(3)
C95 0.045(3) 0.039(3) 0.045(3) 0.008(2) 0.009(3) 0.002(2)
C96 0.110(5) 0.054(4) 0.040(3) 0.007(3) -0.038(3) -0.035(3)

loop_
_atom_type_symbol
_atom_type_description
_atom_type_scat_dispersion_real
_atom_type_scat_dispersion_imag
_atom_type_scat_source
Ti Ti 0.2776 0.4457 'International Tables Vol C Tables 4.2.6.8 and 6.1.1.4'
P P 0.1023 0.0942 'International Tables Vol C Tables 4.2.6.8 and 6.1.1.4'
N N 0.0061 0.0033 'International Tables Vol C Tables 4.2.6.8 and 6.1.1.4'
C C 0.0033 0.0016 'International Tables Vol C Tables 4.2.6.8 and 6.1.1.4'
H H 0.0000 0.0000 'International Tables Vol C Tables 4.2.6.8 and 6.1.1.4'

loop_
_geom_angle_atom_site_label_1
_geom_angle_atom_site_label_2
_geom_angle_atom_site_label_3
_geom_angle
N36 Ti1 C31 113.07(17)
N36 Ti1 N10 126.29(14)
C31 Ti1 N10 120.64(15)
N36 Ti1 P2 94.73(11)
C31 Ti1 P2 102.72(12)
N10 Ti1 P2 73.63(8)
N36 Ti1 P18 100.02(11)
C31 Ti1 P18 97.08(12)
N10 Ti1 P18 75.02(8)
P2 Ti1 P18 148.30(5)
N84 Ti49 C79 113.08(17)
N84 Ti49 N58 126.59(14)
C79 Ti49 N58 120.28(15)
N84 Ti49 P50 94.65(11)
C79 Ti49 P50 101.21(12)
N58 Ti49 P50 73.62(9)
N84 Ti49 P66 100.65(11)
C79 Ti49 P66 98.08(12)
N58 Ti49 P66 74.94(9)
P50 Ti49 P66 148.28(5)
C3 P2 C19 105.83(19)
C3 P2 C22 106.32(19)
C19 P2 C22 105.2(2)
C3 P2 Ti1 99.23(13)
C19 P2 Ti1 124.89(14)
C22 P2 Ti1 113.56(14)
C17 P18 C28 105.35(18)
C17 P18 C25 105.74(19)
C28 P18 C25 106.43(18)
C17 P18 Ti1 98.02(12)
C28 P18 Ti1 121.19(14)
C25 P18 Ti1 117.86(13)
C51 P50 C67 106.1(2)
C51 P50 C70 106.4(2)
C67 P50 C70 103.8(2)
C51 P50 Ti49 99.23(13)
C67 P50 Ti49 126.18(16)
C70 P50 Ti49 113.36(15)
C65 P66 C76 105.7(2)
C65 P66 C73 105.47(19)
C76 P66 C73 105.9(2)
C65 P66 Ti49 97.92(13)
C76 P66 Ti49 121.09(16)
C73 P66 Ti49 118.58(14)
C11 N10 C9 116.8(3)
C11 N10 Ti1 121.1(2)
C9 N10 Ti1 122.0(3)
C37 N36 Ti1 176.1(3)
C59 N58 C57 116.6(3)
C59 N58 Ti49 121.4(3)
C57 N58 Ti49 121.9(3)
C85 N84 Ti49 173.2(3)
C4 C3 C9 120.3(4)
C4 C3 P2 125.8(3)
C9 C3 P2 113.9(3)
C5 C4 C3 122.3(4)
C5 C4 H14 118.8
C3 C4 H14 118.8
C4 C5 C7 117.3(4)
C4 C5 C6 122.1(4)
C7 C5 C6 120.6(4)
C5 C6 H57A 109.5
C5 C6 H57B 109.5
H57A C6 H57B 109.5
C5 C6 H57C 109.5
H57A C6 H57C 109.5
H57B C6 H57C 109.5
C8 C7 C5 121.6(4)
C8 C7 H27 119.2
C5 C7 H27 119.2
C7 C8 C9 121.6(4)
C7 C8 H11 119.2
C9 C8 H11 119.2
C8 C9 C3 116.8(3)
C8 C9 N10 123.7(4)
C3 C9 N10 119.4(4)
C17 C11 N10 120.1(3)
C17 C11 C12 116.8(3)
N10 C11 C12 122.9(3)
C13 C12 C11 120.9(4)
C13 C12 H12 119.6
C11 C12 H12 119.6
C12 C13 C14 122.7(4)
C12 C13 H23 118.6
C14 C13 H23 118.6
C13 C14 C16 116.7(4)
C13 C14 C15 122.1(4)
C16 C14 C15 121.2(4)
C14 C15 H54A 109.5
C14 C15 H54B 109.5
H54A C15 H54B 109.5
C14 C15 H54C 109.5
H54A C15 H54C 109.5
H54B C15 H54C 109.5
C14 C16 C17 122.1(4)
C14 C16 H21 118.9
C17 C16 H21 118.9
C16 C17 C11 120.6(4)
C16 C17 P18 124.2(3)
C11 C17 P18 115.3(3)
C20 C19 C21 111.2(4)
C20 C19 P2 112.0(3)
C21 C19 P2 108.4(3)
C20 C19 H19 108.4
C21 C19 H19 108.4
P2 C19 H19 108.4
C19 C20 H29A 109.5
C19 C20 H29B 109.5
H29A C20 H29B 109.5
C19 C20 H29C 109.5
H29A C20 H29C 109.5
H29B C20 H29C 109.5
C19 C21 H52A 109.5
C19 C21 H52B 109.5
H52A C21 H52B 109.5
C19 C21 H52C 109.5
H52A C21 H52C 109.5
H52B C21 H52C 109.5
C24 C22 C23 110.7(4)
C24 C22 P2 109.1(3)
C23 C22 P2 114.2(3)
C24 C22 H39 107.5
C23 C22 H39 107.5
P2 C22 H39 107.5
C22 C23 H58A 109.5
C22 C23 H58B 109.5
H58A C23 H58B 109.5
C22 C23 H58C 109.5
H58A C23 H58C 109.5
H58B C23 H58C 109.5
C22 C24 H43A 109.5
C22 C24 H43B 109.5
H43A C24 H43B 109.5
C22 C24 H43C 109.5
H43A C24 H43C 109.5
H43B C24 H43C 109.5
C26 C25 C27 110.5(4)
C26 C25 P18 109.3(3)
C27 C25 P18 114.5(3)
C26 C25 H22 107.4
C27 C25 H22 107.4
P18 C25 H22 107.4
C25 C26 H40A 109.5
C25 C26 H40B 109.5
H40A C26 H40B 109.5
C25 C26 H40C 109.5
H40A C26 H40C 109.5
H40B C26 H40C 109.5
C25 C27 H63A 109.5
C25 C27 H63B 109.5
H63A C27 H63B 109.5
C25 C27 H63C 109.5
H63A C27 H63C 109.5
H63B C27 H63C 109.5
C30 C28 C29 110.7(4)
C30 C28 P18 111.0(3)
C29 C28 P18 109.6(3)
C30 C28 H28 108.5
C29 C28 H28 108.5
P18 C28 H28 108.5
C28 C29 H68A 109.5
C28 C29 H68B 109.5
H68A C29 H68B 109.5
C28 C29 H68C 109.5
H68A C29 H68C 109.5
H68B C29 H68C 109.5
C28 C30 H47A 109.5
C28 C30 H47B 109.5
H47A C30 H47B 109.5
C28 C30 H47C 109.5
H47A C30 H47C 109.5
H47B C30 H47C 109.5
C32 C31 Ti1 133.2(3)
C32 C31 H49A 103.9
Ti1 C31 H49A 103.9
C32 C31 H49B 103.9
Ti1 C31 H49B 103.9
H49A C31 H49B 105.4
C31 C32 C33 111.9(3)
C31 C32 C35 113.0(4)
C33 C32 C35 107.8(4)
C31 C32 C34 109.1(4)
C33 C32 C34 107.8(4)
C35 C32 C34 107.0(4)
C32 C33 H73A 109.5
C32 C33 H73B 109.5
H73A C33 H73B 109.5
C32 C33 H73C 109.5
H73A C33 H73C 109.5
H73B C33 H73C 109.5
C32 C34 H45A 109.5
C32 C34 H45B 109.5
H45A C34 H45B 109.5
C32 C34 H45C 109.5
H45A C34 H45C 109.5
H45B C34 H45C 109.5
C32 C35 H65A 109.5
C32 C35 H65B 109.5
H65A C35 H65B 109.5
C32 C35 H65C 109.5
H65A C35 H65C 109.5
H65B C35 H65C 109.5
C44 C37 N36 122.9(4)
C44 C37 C38 124.3(4)
N36 C37 C38 112.8(4)
C43 C38 C39 116.9(5)
C43 C38 C37 120.1(5)
C39 C38 C37 122.7(4)
C38 C39 C40 120.8(5)
C38 C39 H81 119.6
C40 C39 H81 119.6
C41 C40 C39 118.2(6)
C41 C40 H87 120.9
C39 C40 H87 120.9
C40 C41 C42 122.1(6)
C40 C41 H78 119.0
C42 C41 H78 119.0
C43 C42 C41 119.1(6)
C43 C42 H79 120.5
C41 C42 H79 120.5
C42 C43 C38 122.8(6)
C42 C43 H71 118.6
C38 C43 H71 118.6
C37 C44 C45 133.4(5)
C37 C44 H44 113.3
C45 C44 H44 113.3
C46 C45 C48 109.1(5)
C46 C45 C47 105.7(5)
C48 C45 C47 110.6(6)
C46 C45 C44 115.6(4)
C48 C45 C44 109.3(5)
C47 C45 C44 106.4(5)
C45 C46 H89A 109.5
C45 C46 H89B 109.5
H89A C46 H89B 109.5
C45 C46 H89C 109.5
H89A C46 H89C 109.5
H89B C46 H89C 109.5
C45 C47 H2A 109.5
C45 C47 H2B 109.5
H2A C47 H2B 109.5
C45 C47 H2C 109.5
H2A C47 H2C 109.5
H2B C47 H2C 109.5
C45 C48 H98A 109.5
C45 C48 H98B 109.5
H98A C48 H98B 109.5
C45 C48 H98C 109.5
H98A C48 H98C 109.5
H98B C48 H98C 109.5
C52 C51 C57 118.8(4)
C52 C51 P50 127.0(3)
C57 C51 P50 114.0(3)
C53 C52 C51 123.5(4)
C53 C52 H25 118.3
C51 C52 H25 118.3
C52 C53 C55 117.3(4)
C52 C53 C54 122.4(4)
C55 C53 C54 120.3(4)
C53 C54 H67A 109.5
C53 C54 H67B 109.5
H67A C54 H67B 109.5
C53 C54 H67C 109.5
H67A C54 H67C 109.5
H67B C54 H67C 109.5
C56 C55 C53 121.1(4)
C56 C55 H48 119.5
C53 C55 H48 119.5
C55 C56 C57 122.0(4)
C55 C56 H20 119.0
C57 C56 H20 119.0
C56 C57 N58 124.0(4)
C56 C57 C51 117.4(4)
N58 C57 C51 118.5(4)
N58 C59 C60 123.4(4)
N58 C59 C65 119.5(4)
C60 C59 C65 117.0(4)
C61 C60 C59 121.0(4)
C61 C60 H35 119.5
C59 C60 H35 119.5
C62 C61 C60 122.7(4)
C62 C61 H36 118.7
C60 C61 H36 118.7
C61 C62 C64 117.4(4)
C61 C62 C63 122.6(5)
C64 C62 C63 120.0(5)
C62 C63 H82A 109.5
C62 C63 H82B 109.5
H82A C63 H82B 109.5
C62 C63 H82C 109.5
H82A C63 H82C 109.5
H82B C63 H82C 109.5
C62 C64 C65 121.9(4)
C62 C64 H41 119.0
C65 C64 H41 119.0
C64 C65 C59 119.9(4)
C64 C65 P66 124.8(3)
C59 C65 P66 115.3(3)
C68 C67 C69 111.6(4)
C68 C67 P50 112.1(3)
C69 C67 P50 108.6(3)
C68 C67 H33 108.1
C69 C67 H33 108.1
P50 C67 H33 108.1
C67 C68 H59A 109.5
C67 C68 H59B 109.5
H59A C68 H59B 109.5
C67 C68 H59C 109.5
H59A C68 H59C 109.5
H59B C68 H59C 109.5
C67 C69 H61A 109.5
C67 C69 H61B 109.5
H61A C69 H61B 109.5
C67 C69 H61C 109.5
H61A C69 H61C 109.5
H61B C69 H61C 109.5
C72 C70 C71 110.7(4)
C72 C70 P50 109.3(3)
C71 C70 P50 114.2(3)
C72 C70 H46 107.4
C71 C70 H46 107.4
P50 C70 H46 107.4
C70 C71 H83A 109.5
C70 C71 H83B 109.5
H83A C71 H83B 109.5
C70 C71 H83C 109.5
H83A C71 H83C 109.5
H83B C71 H83C 109.5
C70 C72 H70A 109.5
C70 C72 H70B 109.5
H70A C72 H70B 109.5
C70 C72 H70C 109.5
H70A C72 H70C 109.5
H70B C72 H70C 109.5
C74 C73 C75 110.0(4)
C74 C73 P66 109.6(3)
C75 C73 P66 115.0(3)
C74 C73 H31 107.3
C75 C73 H31 107.3
P66 C73 H31 107.3
C73 C74 H44A 109.5
C73 C74 H44B 109.5
H44A C74 H44B 109.5
C73 C74 H44C 109.5
H44A C74 H44C 109.5
H44B C74 H44C 109.5
C73 C75 H53A 109.5
C73 C75 H53B 109.5
H53A C75 H53B 109.5
C73 C75 H53C 109.5
H53A C75 H53C 109.5
H53B C75 H53C 109.5
C77 C76 C78 110.5(4)
C77 C76 P66 110.3(3)
C78 C76 P66 109.8(3)
C77 C76 H51 108.7
C78 C76 H51 108.7
P66 C76 H51 108.7
C76 C77 H64A 109.5
C76 C77 H64B 109.5
H64A C77 H64B 109.5
C76 C77 H64C 109.5
H64A C77 H64C 109.5
H64B C77 H64C 109.5
C76 C78 H74A 109.5
C76 C78 H74B 109.5
H74A C78 H74B 109.5
C76 C78 H74C 109.5
H74A C78 H74C 109.5
H74B C78 H74C 109.5
C80 C79 Ti49 133.6(3)
C80 C79 H66A 103.8
Ti49 C79 H66A 103.8
C80 C79 H66B 103.8
Ti49 C79 H66B 103.8
H66A C79 H66B 105.4
C79 C80 C82 113.1(4)
C79 C80 C83 111.1(4)
C82 C80 C83 108.5(4)
C79 C80 C81 108.2(4)
C82 C80 C81 108.0(4)
C83 C80 C81 107.7(4)
C80 C81 H86A 109.5
C80 C81 H86B 109.5
H86A C81 H86B 109.5
C80 C81 H86C 109.5
H86A C81 H86C 109.5
H86B C81 H86C 109.5
C80 C82 H77A 109.5
C80 C82 H77B 109.5
H77A C82 H77B 109.5
C80 C82 H77C 109.5
H77A C82 H77C 109.5
H77B C82 H77C 109.5
C80 C83 H50A 109.5
C80 C83 H50B 109.5
H50A C83 H50B 109.5
C80 C83 H50C 109.5
H50A C83 H50C 109.5
H50B C83 H50C 109.5
C93 C84 H84A 109.5
C93 C84 H84B 109.5
H84A C84 H84B 109.5
C93 C84 H84C 109.5
H84A C84 H84C 109.5
H84B C84 H84C 109.5
C92 C85 N84 122.6(4)
C92 C85 C86 124.8(4)
N84 C85 C86 112.6(4)
C87 C86 C95 118.2(5)
C87 C86 C85 121.1(4)
C95 C86 C85 120.5(4)
C88 C87 C86 121.0(5)
C88 C87 H56 119.5
C86 C87 H56 119.5
C89 C88 C87 120.1(5)
C89 C88 H76 119.9
C87 C88 H76 119.9
C88 C89 C90 120.6(5)
C88 C89 H1 119.7
C90 C89 H1 119.7
C95 C90 C89 119.2(5)
C95 C90 H80 120.4
C89 C90 H80 120.4
C85 C92 C93 132.7(5)
C85 C92 H92 113.6
C93 C92 H92 113.6
C84 C93 C92 115.2(4)
C84 C93 C94 106.8(4)
C92 C93 C94 108.3(4)
C84 C93 C96 110.0(4)
C92 C93 C96 107.3(4)
C94 C93 C96 109.2(4)
C93 C94 H62A 109.5
C93 C94 H62B 109.5
H62A C94 H62B 109.5
C93 C94 H62C 109.5
H62A C94 H62C 109.5
H62B C94 H62C 109.5
C90 C95 C86 120.8(5)
C90 C95 H72 119.6
C86 C95 H72 119.6
C93 C96 H85A 109.5
C93 C96 H85B 109.5
H85A C96 H85B 109.5
C93 C96 H85C 109.5
H85A C96 H85C 109.5
H85B C96 H85C 109.5

loop_
_geom_bond_atom_site_label_1
_geom_bond_atom_site_label_2
_geom_bond_distance
Ti1 N36 1.739(4)
Ti1 C31 2.125(4)
Ti1 N10 2.146(3)
Ti1 P2 2.5974(15)
Ti1 P18 2.5989(16)
Ti49 N84 1.742(3)
Ti49 C79 2.115(4)
Ti49 N58 2.142(3)
Ti49 P50 2.5939(15)
Ti49 P66 2.6014(16)
P2 C3 1.810(4)
P2 C19 1.850(4)
P2 C22 1.856(4)
P18 C17 1.805(4)
P18 C28 1.848(4)
P18 C25 1.861(4)
P50 C51 1.796(4)
P50 C67 1.837(5)
P50 C70 1.865(4)
P66 C65 1.804(4)
P66 C76 1.843(4)
P66 C73 1.861(4)
N10 C11 1.412(5)
N10 C9 1.415(5)
N36 C37 1.392(5)
N58 C59 1.410(5)
N58 C57 1.413(5)
N84 C85 1.397(5)
C3 C4 1.403(5)
C3 C9 1.408(5)
C4 C5 1.368(6)
C4 H14 0.9500
C5 C7 1.400(6)
C5 C6 1.524(5)
C6 H57A 0.9800
C6 H57B 0.9800
C6 H57C 0.9800
C7 C8 1.379(5)
C7 H27 0.9500
C8 C9 1.401(5)
C8 H11 0.9500
C11 C17 1.403(5)
C11 C12 1.415(5)
C12 C13 1.376(5)
C12 H12 0.9500
C13 C14 1.386(6)
C13 H23 0.9500
C14 C16 1.390(5)
C14 C15 1.513(5)
C15 H54A 0.9800
C15 H54B 0.9800
C15 H54C 0.9800
C16 C17 1.399(5)
C16 H21 0.9500
C19 C20 1.530(6)
C19 C21 1.547(6)
C19 H19 1.0000
C20 H29A 0.9800
C20 H29B 0.9800
C20 H29C 0.9800
C21 H52A 0.9800
C21 H52B 0.9800
C21 H52C 0.9800
C22 C24 1.528(6)
C22 C23 1.540(6)
C22 H39 1.0000
C23 H58A 0.9800
C23 H58B 0.9800
C23 H58C 0.9800
C24 H43A 0.9800
C24 H43B 0.9800
C24 H43C 0.9800
C25 C26 1.527(5)
C25 C27 1.529(5)
C25 H22 1.0000
C26 H40A 0.9800
C26 H40B 0.9800
C26 H40C 0.9800
C27 H63A 0.9800
C27 H63B 0.9800
C27 H63C 0.9800
C28 C30 1.513(6)
C28 C29 1.530(6)
C28 H28 1.0000
C29 H68A 0.9800
C29 H68B 0.9800
C29 H68C 0.9800
C30 H47A 0.9800
C30 H47B 0.9800
C30 H47C 0.9800
C31 C32 1.511(6)
C31 H49A 0.9900
C31 H49B 0.9900
C32 C33 1.532(6)
C32 C35 1.533(6)
C32 C34 1.536(6)
C33 H73A 0.9800
C33 H73B 0.9800
C33 H73C 0.9800
C34 H45A 0.9800
C34 H45B 0.9800
C34 H45C 0.9800
C35 H65A 0.9800
C35 H65B 0.9800
C35 H65C 0.9800
C37 C44 1.337(6)
C37 C38 1.511(6)
C38 C43 1.382(6)
C38 C39 1.383(7)
C39 C40 1.425(7)
C39 H81 0.9500
C40 C41 1.343(8)
C40 H87 0.9500
C41 C42 1.365(8)
C41 H78 0.9500
C42 C43 1.354(7)
C42 H79 0.9500
C43 H71 0.9500
C44 C45 1.534(6)
C44 H44 0.9500
C45 C46 1.487(7)
C45 C48 1.515(8)
C45 C47 1.530(7)
C46 H89A 0.9800
C46 H89B 0.9800
C46 H89C 0.9800
C47 H2A 0.9800
C47 H2B 0.9800
C47 H2C 0.9800
C48 H98A 0.9800
C48 H98B 0.9800
C48 H98C 0.9800
C51 C52 1.405(5)
C51 C57 1.427(5)
C52 C53 1.369(6)
C52 H25 0.9500
C53 C55 1.408(6)
C53 C54 1.521(6)
C54 H67A 0.9800
C54 H67B 0.9800
C54 H67C 0.9800
C55 C56 1.381(6)
C55 H48 0.9500
C56 C57 1.402(6)
C56 H20 0.9500
C59 C60 1.411(5)
C59 C65 1.415(5)
C60 C61 1.375(6)
C60 H35 0.9500
C61 C62 1.371(6)
C61 H36 0.9500
C62 C64 1.388(6)
C62 C63 1.527(6)
C63 H82A 0.9800
C63 H82B 0.9800
C63 H82C 0.9800
C64 C65 1.403(5)
C64 H41 0.9500
C67 C68 1.515(7)
C67 C69 1.545(6)
C67 H33 1.0000
C68 H59A 0.9800
C68 H59B 0.9800
C68 H59C 0.9800
C69 H61A 0.9800
C69 H61B 0.9800
C69 H61C 0.9800
C70 C72 1.529(7)
C70 C71 1.529(6)
C70 H46 1.0000
C71 H83A 0.9800
C71 H83B 0.9800
C71 H83C 0.9800
C72 H70A 0.9800
C72 H70B 0.9800
C72 H70C 0.9800
C73 C74 1.522(5)
C73 C75 1.526(6)
C73 H31 1.0000
C74 H44A 0.9800
C74 H44B 0.9800
C74 H44C 0.9800
C75 H53A 0.9800
C75 H53B 0.9800
C75 H53C 0.9800
C76 C77 1.508(6)
C76 C78 1.519(7)
C76 H51 1.0000
C77 H64A 0.9800
C77 H64B 0.9800
C77 H64C 0.9800
C78 H74A 0.9800
C78 H74B 0.9800
C78 H74C 0.9800
C79 C80 1.519(6)
C79 H66A 0.9900
C79 H66B 0.9900
C80 C82 1.526(6)
C80 C83 1.530(6)
C80 C81 1.535(6)
C81 H86A 0.9800
C81 H86B 0.9800
C81 H86C 0.9800
C82 H77A 0.9800
C82 H77B 0.9800
C82 H77C 0.9800
C83 H50A 0.9800
C83 H50B 0.9800
C83 H50C 0.9800
C84 C93 1.515(6)
C84 H84A 0.9800
C84 H84B 0.9800
C84 H84C 0.9800
C85 C92 1.352(6)
C85 C86 1.501(6)
C86 C87 1.383(6)
C86 C95 1.404(6)
C87 C88 1.380(7)
C87 H56 0.9500
C88 C89 1.368(8)
C88 H76 0.9500
C89 C90 1.387(7)
C89 H1 0.9500
C90 C95 1.383(7)
C90 H80 0.9500
C92 C93 1.524(6)
C92 H92 0.9500
C93 C94 1.542(7)
C93 C96 1.553(6)
C94 H62A 0.9800
C94 H62B 0.9800
C94 H62C 0.9800
C95 H72 0.9500
C96 H85A 0.9800
C96 H85B 0.9800
C96 H85C 0.9800

loop_
_geom_torsion_atom_site_label_1
_geom_torsion_atom_site_label_2
_geom_torsion_atom_site_label_3
_geom_torsion_atom_site_label_4
_geom_torsion
N36 Ti1 P2 C3 -150.75(17)
C31 Ti1 P2 C3 94.30(18)
N10 Ti1 P2 C3 -24.26(15)
P18 Ti1 P2 C3 -32.98(16)
N36 Ti1 P2 C19 92.5(2)
C31 Ti1 P2 C19 -22.5(2)
N10 Ti1 P2 C19 -141.0(2)
P18 Ti1 P2 C19 -149.74(18)
N36 Ti1 P2 C22 -38.3(2)
C31 Ti1 P2 C22 -153.3(2)
N10 Ti1 P2 C22 88.16(18)
P18 Ti1 P2 C22 79.44(18)
N36 Ti1 P18 C17 101.92(17)
C31 Ti1 P18 C17 -143.07(18)
N10 Ti1 P18 C17 -23.18(15)
P2 Ti1 P18 C17 -14.52(17)
N36 Ti1 P18 C28 -11.5(2)
C31 Ti1 P18 C28 103.5(2)
N10 Ti1 P18 C28 -136.62(18)
P2 Ti1 P18 C28 -127.97(17)
N36 Ti1 P18 C25 -145.48(19)
C31 Ti1 P18 C25 -30.5(2)
N10 Ti1 P18 C25 89.42(18)
P2 Ti1 P18 C25 98.08(17)
N84 Ti49 P50 C51 151.90(18)
C79 Ti49 P50 C51 -93.46(19)
N58 Ti49 P50 C51 25.07(16)
P66 Ti49 P50 C51 32.93(17)
N84 Ti49 P50 C67 -90.2(2)
C79 Ti49 P50 C67 24.4(2)
N58 Ti49 P50 C67 143.0(2)
P66 Ti49 P50 C67 150.8(2)
N84 Ti49 P50 C70 39.5(2)
C79 Ti49 P50 C70 154.1(2)
N58 Ti49 P50 C70 -87.4(2)
P66 Ti49 P50 C70 -79.5(2)
N84 Ti49 P66 C65 -101.71(18)
C79 Ti49 P66 C65 142.86(18)
N58 Ti49 P66 C65 23.56(16)
P50 Ti49 P66 C65 15.76(17)
N84 Ti49 P66 C76 12.0(2)
C79 Ti49 P66 C76 -103.4(2)
N58 Ti49 P66 C76 137.3(2)
P50 Ti49 P66 C76 129.5(2)
N84 Ti49 P66 C73 145.81(19)
C79 Ti49 P66 C73 30.4(2)
N58 Ti49 P66 C73 -88.92(18)
P50 Ti49 P66 C73 -96.73(18)
N36 Ti1 N10 C11 -61.1(3)
C31 Ti1 N10 C11 119.9(3)
P2 Ti1 N10 C11 -144.8(3)
P18 Ti1 N10 C11 30.4(3)
N36 Ti1 N10 C9 116.8(3)
C31 Ti1 N10 C9 -62.2(3)
P2 Ti1 N10 C9 33.1(3)
P18 Ti1 N10 C9 -151.6(3)
C31 Ti1 N36 C37 115(5)
N10 Ti1 N36 C37 -64(5)
P2 Ti1 N36 C37 9(5)
P18 Ti1 N36 C37 -142(5)
N84 Ti49 N58 C59 60.9(3)
C79 Ti49 N58 C59 -122.0(3)
P50 Ti49 N58 C59 144.4(3)
P66 Ti49 N58 C59 -31.3(3)
N84 Ti49 N58 C57 -117.6(3)
C79 Ti49 N58 C57 59.5(3)
P50 Ti49 N58 C57 -34.1(3)
P66 Ti49 N58 C57 150.2(3)
C79 Ti49 N84 C85 -101(3)
N58 Ti49 N84 C85 77(3)
P50 Ti49 N84 C85 4(3)
P66 Ti49 N84 C85 156(3)
C19 P2 C3 C4 -27.1(4)
C22 P2 C3 C4 84.5(4)
Ti1 P2 C3 C4 -157.5(3)
C19 P2 C3 C9 149.8(3)
C22 P2 C3 C9 -98.6(3)
Ti1 P2 C3 C9 19.4(3)
C9 C3 C4 C5 -1.3(6)
P2 C3 C4 C5 175.4(3)
C3 C4 C5 C7 -1.0(6)
C3 C4 C5 C6 178.9(4)
C4 C5 C7 C8 1.3(6)
C6 C5 C7 C8 -178.7(4)
C5 C7 C8 C9 0.8(7)
C7 C8 C9 C3 -3.0(6)
C7 C8 C9 N10 -178.7(4)
C4 C3 C9 C8 3.2(6)
P2 C3 C9 C8 -173.8(3)
C4 C3 C9 N10 179.2(3)
P2 C3 C9 N10 2.1(5)
C11 N10 C9 C8 -38.2(5)
Ti1 N10 C9 C8 143.8(3)
C11 N10 C9 C3 146.2(4)
Ti1 N10 C9 C3 -31.8(5)
C9 N10 C11 C17 153.8(4)
Ti1 N10 C11 C17 -28.2(5)
C9 N10 C11 C12 -30.6(5)
Ti1 N10 C11 C12 147.4(3)
C17 C11 C12 C13 -4.1(6)
N10 C11 C12 C13 -179.9(4)
C11 C12 C13 C14 0.9(7)
C12 C13 C14 C16 1.7(6)
C12 C13 C14 C15 -177.7(4)
C13 C14 C16 C17 -1.1(6)
C15 C14 C16 C17 178.3(4)
C14 C16 C17 C11 -2.2(6)
C14 C16 C17 P18 178.3(3)
N10 C11 C17 C16 -179.4(4)
C12 C11 C17 C16 4.7(6)
N10 C11 C17 P18 0.2(5)
C12 C11 C17 P18 -175.7(3)
C28 P18 C17 C16 -35.4(4)
C25 P18 C17 C16 77.1(4)
Ti1 P18 C17 C16 -160.9(3)
C28 P18 C17 C11 145.1(3)
C25 P18 C17 C11 -102.5(3)
Ti1 P18 C17 C11 19.5(3)
C3 P2 C19 C20 -59.8(3)
C22 P2 C19 C20 -172.2(3)
Ti1 P2 C19 C20 53.8(4)
C3 P2 C19 C21 177.2(3)
C22 P2 C19 C21 64.9(3)
Ti1 P2 C19 C21 -69.2(3)
C3 P2 C22 C24 57.2(3)
C19 P2 C22 C24 169.2(3)
Ti1 P2 C22 C24 -50.8(3)
C3 P2 C22 C23 -67.2(4)
C19 P2 C22 C23 44.8(4)
Ti1 P2 C22 C23 -175.2(3)
C17 P18 C25 C26 56.5(3)
C28 P18 C25 C26 168.2(3)
Ti1 P18 C25 C26 -51.7(3)
C17 P18 C25 C27 -68.1(3)
C28 P18 C25 C27 43.6(4)
Ti1 P18 C25 C27 -176.3(3)
C17 P18 C28 C30 -58.5(4)
C25 P18 C28 C30 -170.4(3)
Ti1 P18 C28 C30 51.1(4)
C17 P18 C28 C29 178.9(3)
C25 P18 C28 C29 67.0(3)
Ti1 P18 C28 C29 -71.5(3)
N36 Ti1 C31 C32 2.6(4)
N10 Ti1 C31 C32 -178.3(3)
P2 Ti1 C31 C32 103.4(4)
P18 Ti1 C31 C32 -101.5(4)
Ti1 C31 C32 C33 -64.2(5)
Ti1 C31 C32 C35 173.9(3)
Ti1 C31 C32 C34 55.1(5)
Ti1 N36 C37 C44 61(5)
Ti1 N36 C37 C38 -120(5)
C44 C37 C38 C43 84.5(6)
N36 C37 C38 C43 -94.4(5)
C44 C37 C38 C39 -101.7(6)
N36 C37 C38 C39 79.4(6)
C43 C38 C39 C40 -1.5(8)
C37 C38 C39 C40 -175.5(5)
C38 C39 C40 C41 -1.4(8)
C39 C40 C41 C42 2.3(9)
C40 C41 C42 C43 -0.2(9)
C41 C42 C43 C38 -3.0(9)
C39 C38 C43 C42 3.8(8)
C37 C38 C43 C42 177.9(5)
N36 C37 C44 C45 -177.3(5)
C38 C37 C44 C45 3.9(8)
C37 C44 C45 C46 11.5(9)
C37 C44 C45 C48 -112.0(7)
C37 C44 C45 C47 128.5(6)
C67 P50 C51 C52 23.4(4)
C70 P50 C51 C52 -86.8(4)
Ti49 P50 C51 C52 155.4(4)
C67 P50 C51 C57 -152.1(3)
C70 P50 C51 C57 97.7(3)
Ti49 P50 C51 C57 -20.1(3)
C57 C51 C52 C53 0.8(7)
P50 C51 C52 C53 -174.5(3)
C51 C52 C53 C55 -0.3(7)
C51 C52 C53 C54 -179.3(4)
C52 C53 C55 C56 0.2(6)
C54 C53 C55 C56 179.2(4)
C53 C55 C56 C57 -0.6(7)
C55 C56 C57 N58 177.5(4)
C55 C56 C57 C51 1.1(6)
C59 N58 C57 C56 37.5(5)
Ti49 N58 C57 C56 -143.9(3)
C59 N58 C57 C51 -146.0(4)
Ti49 N58 C57 C51 32.6(5)
C52 C51 C57 C56 -1.1(6)
P50 C51 C57 C56 174.8(3)
C52 C51 C57 N58 -177.8(4)
P50 C51 C57 N58 -1.9(5)
C57 N58 C59 C60 31.9(6)
Ti49 N58 C59 C60 -146.7(3)
C57 N58 C59 C65 -152.3(4)
Ti49 N58 C59 C65 29.1(5)
N58 C59 C60 C61 179.1(4)
C65 C59 C60 C61 3.1(6)
C59 C60 C61 C62 -0.9(7)
C60 C61 C62 C64 -1.3(7)
C60 C61 C62 C63 178.2(4)
C61 C62 C64 C65 1.3(7)
C63 C62 C64 C65 -178.2(4)
C62 C64 C65 C59 1.0(7)
C62 C64 C65 P66 -177.7(4)
N58 C59 C65 C64 -179.2(4)
C60 C59 C65 C64 -3.1(6)
N58 C59 C65 P66 -0.4(5)
C60 C59 C65 P66 175.7(3)
C76 P66 C65 C64 33.5(4)
C73 P66 C65 C64 -78.3(4)
Ti49 P66 C65 C64 159.0(4)
C76 P66 C65 C59 -145.2(3)
C73 P66 C65 C59 103.0(3)
Ti49 P66 C65 C59 -19.7(3)
C51 P50 C67 C68 61.0(4)
C70 P50 C67 C68 172.9(3)
Ti49 P50 C67 C68 -53.8(4)
C51 P50 C67 C69 -175.3(3)
C70 P50 C67 C69 -63.3(4)
Ti49 P50 C67 C69 70.0(4)
C51 P50 C70 C72 -59.3(4)
C67 P50 C70 C72 -171.1(3)
Ti49 P50 C70 C72 48.7(4)
C51 P50 C70 C71 65.3(4)
C67 P50 C70 C71 -46.5(4)
Ti49 P50 C70 C71 173.3(3)
C65 P66 C73 C74 -56.7(3)
C76 P66 C73 C74 -168.4(3)
Ti49 P66 C73 C74 51.6(3)
C65 P66 C73 C75 67.9(4)
C76 P66 C73 C75 -43.9(4)
Ti49 P66 C73 C75 176.1(3)
C65 P66 C76 C77 59.0(4)
C73 P66 C76 C77 170.6(3)
Ti49 P66 C76 C77 -50.6(4)
C65 P66 C76 C78 -178.9(3)
C73 P66 C76 C78 -67.3(4)
Ti49 P66 C76 C78 71.4(4)
N84 Ti49 C79 C80 -5.5(4)
N58 Ti49 C79 C80 177.0(4)
P50 Ti49 C79 C80 -105.5(4)
P66 Ti49 C79 C80 99.8(4)
Ti49 C79 C80 C82 -178.7(4)
Ti49 C79 C80 C83 59.0(5)
Ti49 C79 C80 C81 -59.1(5)
Ti49 N84 C85 C92 -82(3)
Ti49 N84 C85 C86 97(3)
C92 C85 C86 C87 -101.6(6)
N84 C85 C86 C87 79.6(5)
C92 C85 C86 C95 83.0(6)
N84 C85 C86 C95 -95.8(5)
C95 C86 C87 C88 -2.7(7)
C85 C86 C87 C88 -178.2(5)
C86 C87 C88 C89 2.8(8)
C87 C88 C89 C90 -0.8(8)
C88 C89 C90 C95 -1.3(8)
N84 C85 C92 C93 176.1(4)
C86 C85 C92 C93 -2.6(8)
C85 C92 C93 C84 21.9(8)
C85 C92 C93 C94 141.4(5)
C85 C92 C93 C96 -100.9(6)
C89 C90 C95 C86 1.4(8)
C87 C86 C95 C90 0.6(7)
C85 C86 C95 C90 176.1(4)
